data_4303757
loop_
_publ_author_name
'Bin Li'
'Tianbiao Liu'
'Codrina V. Popescu'
'Andrey Bilko'
'Marcetta Y. Darensbourg'

_publ_contact_author_address
; 
Texas A&M University, 
Department of CHemistry, 
College Station, TX, 77840, 
USA
;
_publ_contact_author_email marcetta@mail.chem.tamu.edu
_publ_contact_author_name 'Marcetta Y. Darensbourg'
_publ_section_title
;
Synthesis and M\"ossbauer Characterization of Octahedral Iron(II) Carbonyl
Complexes FeI2(CO)3L and FeI2(CO)2L2: Developing Models of the [Fe]-H2ase
Active Site
;
_journal_name_full 'Inorganic Chemistry'
_journal_page_first 11283
_journal_page_last 11289
_journal_paper_doi 10.1021/ic9017882
_journal_volume 48
_journal_year 2009
_chemical_formula_sum 'C8 H8 Fe I2 N2 O3'
_chemical_formula_weight 489.81
_chemical_name_systematic
; 
 ? 
;
_space_group_IT_number 14
_symmetry_cell_setting monoclinic
_symmetry_space_group_name_Hall '-P 2yn'
_symmetry_space_group_name_H-M 'P 1 21/n 1'
_atom_sites_solution_hydrogens geom
_atom_sites_solution_primary direct
_atom_sites_solution_secondary difmap
_audit_creation_method SHELXL-97
_cell_angle_alpha 90.00
_cell_angle_beta 92.599(5)
_cell_angle_gamma 90.00
_cell_formula_units_Z 4
_cell_length_a 6.5987(19)
_cell_length_b 13.391(4)
_cell_length_c 14.652(4)
_cell_measurement_reflns_used 4822
_cell_measurement_temperature 273(2)
_cell_measurement_theta_max 28.19
_cell_measurement_theta_min 2.78
_cell_volume 1293.4(6)
_computing_cell_refinement 'Bruker SMART'
_computing_data_collection 'Bruker SMART'
_computing_data_reduction 'Bruker SAINT'
_computing_molecular_graphics 'Bruker SHELXTL'
_computing_publication_material 'Bruker SHELXTL'
_computing_structure_refinement 'SHELXL-97 (Sheldrick, 1997)'
_computing_structure_solution 'SHELXS-97 (Sheldrick, 1990)'
_diffrn_ambient_temperature 273(2)
_diffrn_measured_fraction_theta_full 0.977
_diffrn_measured_fraction_theta_max 0.977
_diffrn_measurement_device_type 'CCD area detector'
_diffrn_measurement_method 'phi and omega scans'
_diffrn_radiation_monochromator graphite
_diffrn_radiation_source 'fine-focus sealed tube'
_diffrn_radiation_type MoK\a
_diffrn_radiation_wavelength 0.71073
_diffrn_reflns_av_R_equivalents 0.0444
_diffrn_reflns_av_sigmaI/netI 0.0407
_diffrn_reflns_limit_h_max 8
_diffrn_reflns_limit_h_min -8
_diffrn_reflns_limit_k_max 17
_diffrn_reflns_limit_k_min -17
_diffrn_reflns_limit_l_max 19
_diffrn_reflns_limit_l_min -18
_diffrn_reflns_number 12342
_diffrn_reflns_theta_full 28.31
_diffrn_reflns_theta_max 28.31
_diffrn_reflns_theta_min 2.06
_exptl_absorpt_coefficient_mu 5.933
_exptl_absorpt_correction_T_max 0.5614
_exptl_absorpt_correction_T_min 0.4905
_exptl_absorpt_correction_type multi-scan
_exptl_absorpt_process_details 'SADABS; (Sheldrick, 2006)'
_exptl_crystal_colour red
_exptl_crystal_density_diffrn 2.516
_exptl_crystal_density_method 'not measured'
_exptl_crystal_description block
_exptl_crystal_F_000 904
_exptl_crystal_size_max 0.14
_exptl_crystal_size_mid 0.13
_exptl_crystal_size_min 0.11
_refine_diff_density_max 0.833
_refine_diff_density_min -0.884
_refine_diff_density_rms 0.167
_refine_ls_extinction_method none
_refine_ls_goodness_of_fit_ref 1.047
_refine_ls_hydrogen_treatment riding
_refine_ls_matrix_type full
_refine_ls_number_parameters 147
_refine_ls_number_reflns 3143
_refine_ls_number_restraints 0
_refine_ls_restrained_S_all 1.047
_refine_ls_R_factor_all 0.0382
_refine_ls_R_factor_gt 0.0298
_refine_ls_shift/su_max 0.000
_refine_ls_shift/su_mean 0.000
_refine_ls_structure_factor_coef Fsqd
_refine_ls_weighting_details 'calc w=1/[\s^2^(Fo^2^)+(0.0247P)^2^+2.0491P] where P=(Fo^2^+2Fc^2^)/3'
_refine_ls_weighting_scheme calc
_refine_ls_wR_factor_gt 0.0625
_refine_ls_wR_factor_ref 0.0654
_reflns_number_gt 2703
_reflns_number_total 3143
_reflns_threshold_expression >2sigma(I)
_cod_data_source_file ic9017882_si_001_3.cif
_cod_data_source_block 3-FeI2(CO)3IMe
_cod_depositor_comments
;
The following automatic conversions were performed:
'_symmetry_cell_setting' value 'Monoclinic' changed to 'monoclinic'
according to '/home/saulius/struct/CIF-dictionaries/cif_core.dic'
dictionary named 'cif_core.dic' version 2.4.1 from 2010-06-29.

Automatic conversion script
Id: cif_fix_enum 1527 2010-12-29 10:47:43Z saulius 
;
_cod_original_cell_volume 1293.3(6)
_cod_database_code 4303757

loop_
_symmetry_equiv_pos_as_xyz
'x, y, z'
'-x+1/2, y+1/2, -z+1/2'
'-x, -y, -z'
'x-1/2, -y-1/2, z-1/2'

loop_
_atom_site_label
_atom_site_type_symbol
_atom_site_fract_x
_atom_site_fract_y
_atom_site_fract_z
_atom_site_U_iso_or_equiv
_atom_site_adp_type
_atom_site_occupancy
_atom_site_symmetry_multiplicity
_atom_site_calc_flag
_atom_site_refinement_flags
_atom_site_disorder_assembly
_atom_site_disorder_group
I1 I 0.15926(4) 0.20221(2) 0.141052(18) 0.01541(8) Uani 1 1 d . . .
I2 I 0.35418(4) 0.47119(2) 0.174595(18) 0.01612(8) Uani 1 1 d . . .
Fe1 Fe 0.49476(8) 0.30270(4) 0.10413(4) 0.01130(13) Uani 1 1 d . . .
O1 O 0.6765(5) 0.2870(3) 0.2918(2) 0.0266(7) Uani 1 1 d . . .
O2 O 0.2332(4) 0.3572(2) -0.0595(2) 0.0220(7) Uani 1 1 d . . .
O3 O 0.8457(4) 0.4202(2) 0.0515(2) 0.0224(7) Uani 1 1 d . . .
N1 N 0.6532(5) 0.0897(3) 0.0992(2) 0.0158(7) Uani 1 1 d . . .
N2 N 0.6763(5) 0.1621(3) -0.0309(2) 0.0168(7) Uani 1 1 d . . .
C1 C 0.6069(6) 0.2881(3) 0.2194(3) 0.0181(9) Uani 1 1 d . . .
C2 C 0.3362(6) 0.3340(3) 0.0015(3) 0.0157(8) Uani 1 1 d . . .
C3 C 0.7109(6) 0.3744(3) 0.0715(3) 0.0149(8) Uani 1 1 d . . .
C4 C 0.6136(6) 0.1786(3) 0.0555(3) 0.0138(8) Uani 1 1 d . . .
C5 C 0.7372(6) 0.0216(3) 0.0410(3) 0.0217(10) Uani 1 1 d . . .
H5 H 0.7763 -0.0435 0.0553 0.026 Uiso 1 1 calc R . .
C6 C 0.7516(6) 0.0671(4) -0.0401(3) 0.0231(10) Uani 1 1 d . . .
H6 H 0.8029 0.0396 -0.0926 0.028 Uiso 1 1 calc R . .
C7 C 0.6261(7) 0.0650(4) 0.1954(3) 0.0222(10) Uani 1 1 d . . .
H7A H 0.7442 0.0851 0.2314 0.033 Uiso 1 1 calc R . .
H7B H 0.6070 -0.0058 0.2014 0.033 Uiso 1 1 calc R . .
H7C H 0.5093 0.0994 0.2163 0.033 Uiso 1 1 calc R . .
C8 C 0.6815(7) 0.2333(4) -0.1063(3) 0.0261(11) Uani 1 1 d . . .
H8A H 0.5518 0.2653 -0.1143 0.039 Uiso 1 1 calc R . .
H8B H 0.7123 0.1987 -0.1613 0.039 Uiso 1 1 calc R . .
H8C H 0.7839 0.2827 -0.0927 0.039 Uiso 1 1 calc R . .

loop_
_atom_site_aniso_label
_atom_site_aniso_U_11
_atom_site_aniso_U_22
_atom_site_aniso_U_33
_atom_site_aniso_U_23
_atom_site_aniso_U_13
_atom_site_aniso_U_12
I1 0.01206(12) 0.01368(15) 0.02072(14) -0.00008(11) 0.00330(10) -0.00095(10)
I2 0.01771(14) 0.01313(14) 0.01766(14) -0.00365(11) 0.00239(10) 0.00163(10)
Fe1 0.0112(3) 0.0117(3) 0.0110(3) 0.0001(2) 0.0009(2) 0.0004(2)
O1 0.0342(18) 0.027(2) 0.0181(16) 0.0019(14) -0.0047(14) 0.0004(15)
O2 0.0241(16) 0.0249(18) 0.0166(15) -0.0020(13) -0.0030(12) 0.0040(14)
O3 0.0190(15) 0.0217(17) 0.0267(16) 0.0040(14) 0.0049(12) -0.0060(13)
N1 0.0149(16) 0.0116(18) 0.0211(18) -0.0033(15) 0.0023(13) -0.0004(14)
N2 0.0143(16) 0.020(2) 0.0166(17) -0.0049(15) 0.0018(13) 0.0039(15)
C1 0.0162(19) 0.016(2) 0.023(2) -0.0005(18) 0.0027(17) -0.0003(17)
C2 0.022(2) 0.009(2) 0.017(2) -0.0041(16) 0.0050(16) -0.0014(17)
C3 0.0189(19) 0.011(2) 0.0143(19) 0.0030(16) -0.0025(15) 0.0043(17)
C4 0.0082(17) 0.016(2) 0.018(2) -0.0022(17) 0.0003(14) -0.0028(15)
C5 0.0089(18) 0.015(2) 0.041(3) -0.006(2) -0.0005(17) 0.0009(16)
C6 0.0141(19) 0.022(2) 0.034(3) -0.011(2) 0.0045(18) 0.0015(18)
C7 0.022(2) 0.017(2) 0.027(2) 0.013(2) 0.0027(18) 0.0027(18)
C8 0.031(2) 0.034(3) 0.013(2) 0.000(2) 0.0077(18) 0.008(2)

loop_
_atom_type_symbol
_atom_type_description
_atom_type_scat_dispersion_real
_atom_type_scat_dispersion_imag
_atom_type_scat_source
C C 0.0033 0.0016 'International Tables Vol C Tables 4.2.6.8 and 6.1.1.4'
H H 0.0000 0.0000 'International Tables Vol C Tables 4.2.6.8 and 6.1.1.4'
N N 0.0061 0.0033 'International Tables Vol C Tables 4.2.6.8 and 6.1.1.4'
O O 0.0106 0.0060 'International Tables Vol C Tables 4.2.6.8 and 6.1.1.4'
Fe Fe 0.3463 0.8444 'International Tables Vol C Tables 4.2.6.8 and 6.1.1.4'
I I -0.4742 1.8119 'International Tables Vol C Tables 4.2.6.8 and 6.1.1.4'

loop_
_geom_angle_atom_site_label_1
_geom_angle_atom_site_label_2
_geom_angle_atom_site_label_3
_geom_angle
_geom_angle_site_symmetry_1
_geom_angle_site_symmetry_3
_geom_angle_publ_flag
C3 Fe1 C1 90.59(18) . . ?
C3 Fe1 C2 95.12(18) . . ?
C1 Fe1 C2 166.58(19) . . ?
C3 Fe1 C4 91.16(17) . . ?
C1 Fe1 C4 95.31(18) . . ?
C2 Fe1 C4 96.70(17) . . ?
C3 Fe1 I2 86.88(13) . . ?
C1 Fe1 I2 82.27(14) . . ?
C2 Fe1 I2 85.91(13) . . ?
C4 Fe1 I2 176.87(11) . . ?
C3 Fe1 I1 175.57(13) . . ?
C1 Fe1 I1 93.64(13) . . ?
C2 Fe1 I1 80.47(13) . . ?
C4 Fe1 I1 89.74(11) . . ?
I2 Fe1 I1 92.40(3) . . ?
C4 N1 C5 111.0(4) . . ?
C4 N1 C7 128.1(4) . . ?
C5 N1 C7 120.9(4) . . ?
C4 N2 C6 111.5(4) . . ?
C4 N2 C8 127.8(4) . . ?
C6 N2 C8 120.6(4) . . ?
O1 C1 Fe1 174.6(4) . . ?
O2 C2 Fe1 176.4(4) . . ?
O3 C3 Fe1 179.2(4) . . ?
N2 C4 N1 103.5(3) . . ?
N2 C4 Fe1 127.5(3) . . ?
N1 C4 Fe1 129.0(3) . . ?
C6 C5 N1 107.0(4) . . ?
C6 C5 H5 126.5 . . ?
N1 C5 H5 126.5 . . ?
C5 C6 N2 107.0(4) . . ?
C5 C6 H6 126.5 . . ?
N2 C6 H6 126.5 . . ?
N1 C7 H7A 109.5 . . ?
N1 C7 H7B 109.5 . . ?
H7A C7 H7B 109.5 . . ?
N1 C7 H7C 109.5 . . ?
H7A C7 H7C 109.5 . . ?
H7B C7 H7C 109.5 . . ?
N2 C8 H8A 109.5 . . ?
N2 C8 H8B 109.5 . . ?
H8A C8 H8B 109.5 . . ?
N2 C8 H8C 109.5 . . ?
H8A C8 H8C 109.5 . . ?
H8B C8 H8C 109.5 . . ?

loop_
_geom_bond_atom_site_label_1
_geom_bond_atom_site_label_2
_geom_bond_distance
_geom_bond_site_symmetry_2
_geom_bond_publ_flag
I1 Fe1 2.6670(8) . ?
I2 Fe1 2.6652(8) . ?
Fe1 C3 1.802(4) . ?
Fe1 C1 1.824(4) . ?
Fe1 C2 1.842(4) . ?
Fe1 C4 1.984(4) . ?
O1 C1 1.137(5) . ?
O2 C2 1.141(5) . ?
O3 C3 1.130(5) . ?
N1 C4 1.371(5) . ?
N1 C5 1.383(5) . ?
N1 C7 1.467(5) . ?
N2 C4 1.368(5) . ?
N2 C6 1.375(6) . ?
N2 C8 1.461(6) . ?
C5 C6 1.343(7) . ?
C5 H5 0.9300 . ?
C6 H6 0.9300 . ?
C7 H7A 0.9600 . ?
C7 H7B 0.9600 . ?
C7 H7C 0.9600 . ?
C8 H8A 0.9600 . ?
C8 H8B 0.9600 . ?
C8 H8C 0.9600 . ?

loop_
_geom_torsion_atom_site_label_1
_geom_torsion_atom_site_label_2
_geom_torsion_atom_site_label_3
_geom_torsion_atom_site_label_4
_geom_torsion
_geom_torsion_site_symmetry_1
_geom_torsion_site_symmetry_2
_geom_torsion_site_symmetry_3
_geom_torsion_site_symmetry_4
_geom_torsion_publ_flag
C3 Fe1 C1 O1 60(4) . . . . ?
C2 Fe1 C1 O1 -55(4) . . . . ?
C4 Fe1 C1 O1 151(4) . . . . ?
I2 Fe1 C1 O1 -27(4) . . . . ?
I1 Fe1 C1 O1 -119(4) . . . . ?
C3 Fe1 C2 O2 -98(6) . . . . ?
C1 Fe1 C2 O2 17(7) . . . . ?
C4 Fe1 C2 O2 171(6) . . . . ?
I2 Fe1 C2 O2 -11(6) . . . . ?
I1 Fe1 C2 O2 82(6) . . . . ?
C1 Fe1 C3 O3 -78(32) . . . . ?
C2 Fe1 C3 O3 90(32) . . . . ?
C4 Fe1 C3 O3 -174(100) . . . . ?
I2 Fe1 C3 O3 4(32) . . . . ?
I1 Fe1 C3 O3 85(32) . . . . ?
C6 N2 C4 N1 0.0(4) . . . . ?
C8 N2 C4 N1 -176.1(4) . . . . ?
C6 N2 C4 Fe1 179.8(3) . . . . ?
C8 N2 C4 Fe1 3.8(6) . . . . ?
C5 N1 C4 N2 0.0(4) . . . . ?
C7 N1 C4 N2 176.7(4) . . . . ?
C5 N1 C4 Fe1 -179.9(3) . . . . ?
C7 N1 C4 Fe1 -3.1(6) . . . . ?
C3 Fe1 C4 N2 -55.6(4) . . . . ?
C1 Fe1 C4 N2 -146.3(4) . . . . ?
C2 Fe1 C4 N2 39.7(4) . . . . ?
I2 Fe1 C4 N2 -107(2) . . . . ?
I1 Fe1 C4 N2 120.1(3) . . . . ?
C3 Fe1 C4 N1 124.2(4) . . . . ?
C1 Fe1 C4 N1 33.5(4) . . . . ?
C2 Fe1 C4 N1 -140.5(4) . . . . ?
I2 Fe1 C4 N1 73(2) . . . . ?
I1 Fe1 C4 N1 -60.1(3) . . . . ?
C4 N1 C5 C6 0.1(5) . . . . ?
C7 N1 C5 C6 -176.9(4) . . . . ?
N1 C5 C6 N2 -0.1(5) . . . . ?
C4 N2 C6 C5 0.1(5) . . . . ?
C8 N2 C6 C5 176.5(4) . . . . ?
